data_1570474
loop_
_publ_author_name
'Zhou, Tong'
'Guo, Yu-Ting'
'Yang, Chun'
'Meng, Xian-Bin'
'Du, Fu-Sheng'
'Li, Zi-Chen'

_publ_section_title
;
 High-Tg PLA copolymers via base-catalyzed transesterification of PLA with
 2,5,7-trioxabicyclo[2.2.2]octan-6-one
;
_journal_issue 3
_journal_name_full 'Polymer Chemistry'
_journal_page_first 156
_journal_page_last 165
_journal_paper_doi 10.1039/D3PY01250F
_journal_volume 15
_journal_year 2024
_chemical_formula_moiety 'C17 H20 O9'
_chemical_formula_sum 'C17 H20 O9'
_chemical_formula_weight 368.33
_space_group_crystal_system orthorhombic
_space_group_IT_number 33
_space_group_name_Hall 'P 2c -2n'
_space_group_name_H-M_alt 'P n a 21'
_atom_sites_solution_hydrogens geom
_atom_sites_solution_primary dual
_audit_creation_date 2021-02-08
_audit_creation_method
;
Olex2 1.3
(compiled 2020.11.12 svn.r5f609507 for OlexSys, GUI svn.r6226)
;
_audit_update_record
;
2022-10-31 deposited with the CCDC.	2023-11-23 downloaded from the CCDC.
;
_cell_angle_alpha 90
_cell_angle_beta 90
_cell_angle_gamma 90
_cell_formula_units_Z 8
_cell_length_a 11.74180(10)
_cell_length_b 34.0977(4)
_cell_length_c 8.47780(10)
_cell_measurement_reflns_used 14056
_cell_measurement_temperature 170.01(10)
_cell_measurement_theta_max 74.8840
_cell_measurement_theta_min 2.5770
_cell_volume 3394.24(6)
_computing_cell_refinement 'CrysAlisPro 1.171.40.67a (Rigaku OD, 2019)'
_computing_data_collection 'CrysAlisPro 1.171.40.67a (Rigaku OD, 2019)'
_computing_data_reduction 'CrysAlisPro 1.171.40.67a (Rigaku OD, 2019)'
_computing_molecular_graphics 'Olex2 1.3 (Dolomanov et al., 2009)'
_computing_publication_material 'Olex2 1.3 (Dolomanov et al., 2009)'
_computing_structure_refinement 'SHELXL 2018/3 (Sheldrick, 2015)'
_computing_structure_solution 'SHELXT 2018/2 (Sheldrick, 2018)'
_diffrn_ambient_environment N~2~
_diffrn_ambient_temperature 170.01(10)
_diffrn_detector 'Hybrid Pixel Array Detector'
_diffrn_detector_area_resol_mean 10.0000
_diffrn_detector_type HyPix
_diffrn_measured_fraction_theta_full 1.000
_diffrn_measured_fraction_theta_max 0.976
_diffrn_measurement_details
;
List of Runs (angles in degrees, time in seconds):

  # Type    Start    End  Width  t~exp~   \w     \q     \k     \f   Frames
#--------------------------------------------------------------------------
  1  \w     25.00 120.00   0.50    0.08    --   47.20  76.00 -36.00  190
  2  \w    -20.00  61.00   0.50    0.08    --   47.20 -56.00  51.00  162
  3  \w   -168.00 -91.00   0.50    0.20    --  -99.00 -56.00  51.00  154
  4  \w    -99.00 -56.00   0.50    0.20    --  -99.00  93.00  61.00   86
  5  \w     43.00  96.00   0.50    0.20    --  103.25 -76.00-163.00  106
  6  \w   -115.00 -89.00   0.50    0.08    --  -47.20-125.00-180.00   52
  7  \w   -112.00 -71.00   0.50    0.20    --  -99.00 125.00 120.00   82
  8  \w    -67.00 -26.00   0.50    0.20    --  -99.00  61.00 150.00   82
  9  \w    -61.00 -26.00   0.50    0.20    --  -99.00  56.00-165.00   70
 10  \w    -64.00 -38.00   0.50    0.20    --  -99.00  61.00  30.00   52
 11  \w    -55.00 -29.00   0.50    0.20    --  -99.00  61.00 -90.00   52
 12  \w     31.00 111.00   0.50    0.20    --  103.25-125.00   0.00  160
 13  \w     34.00  75.00   0.50    0.20    --  103.25 -61.00  30.00   82
 14  \w     93.00 163.00   0.50    0.20    --  103.25  45.00-120.00  140
 15  \w    138.00 169.00   0.50    0.20    --  103.25  77.00 -90.00   62
 16  \w     83.00 132.00   0.50    0.20    --  103.25  77.00 -90.00   98
;
_diffrn_measurement_device 'four-circle diffractometer'
_diffrn_measurement_device_type 'XtaLAB Synergy R, HyPix'
_diffrn_measurement_method '\w scans'
_diffrn_orient_matrix_type 'CrysAlisPro convention (1999,Acta A55,543-557)'
_diffrn_orient_matrix_UB_11 -0.0470376000
_diffrn_orient_matrix_UB_12 -0.0255688000
_diffrn_orient_matrix_UB_13 -0.0416780000
_diffrn_orient_matrix_UB_21 0.0740026000
_diffrn_orient_matrix_UB_22 -0.1490035000
_diffrn_orient_matrix_UB_23 -0.0042526000
_diffrn_orient_matrix_UB_31 -0.0976122000
_diffrn_orient_matrix_UB_32 -0.1007997000
_diffrn_orient_matrix_UB_33 0.0169149000
_diffrn_radiation_monochromator mirror
_diffrn_radiation_probe x-ray
_diffrn_radiation_type 'Cu K\a'
_diffrn_radiation_wavelength 1.54184
_diffrn_reflns_av_R_equivalents 0.0198
_diffrn_reflns_av_unetI/netI 0.0195
_diffrn_reflns_Laue_measured_fraction_full 1.000
_diffrn_reflns_Laue_measured_fraction_max 0.976
_diffrn_reflns_limit_h_max 14
_diffrn_reflns_limit_h_min -13
_diffrn_reflns_limit_k_max 42
_diffrn_reflns_limit_k_min -41
_diffrn_reflns_limit_l_max 10
_diffrn_reflns_limit_l_min -10
_diffrn_reflns_number 19029
_diffrn_reflns_point_group_measured_fraction_full 0.855
_diffrn_reflns_point_group_measured_fraction_max 0.817
_diffrn_reflns_theta_full 67.684
_diffrn_reflns_theta_max 75.532
_diffrn_reflns_theta_min 2.592
_diffrn_source 'Rotating-anode X-ray tube'
_diffrn_source_type 'PhotonJet R (Cu) X-ray Source'
_exptl_absorpt_coefficient_mu 1.008
_exptl_absorpt_correction_T_max 1.00000
_exptl_absorpt_correction_T_min 0.69968
_exptl_absorpt_correction_type multi-scan
_exptl_absorpt_process_details
;
CrysAlisPro 1.171.40.67a (Rigaku Oxford Diffraction, 2019)
Empirical absorption correction using spherical harmonics,
 implemented in SCALE3 ABSPACK scaling algorithm.
;
_exptl_crystal_colour colourless
_exptl_crystal_colour_primary colourless
_exptl_crystal_density_diffrn 1.442
_exptl_crystal_description plate
_exptl_crystal_F_000 1552
_exptl_crystal_size_max 0.31
_exptl_crystal_size_mid 0.25
_exptl_crystal_size_min 0.03
_refine_diff_density_max 0.770
_refine_diff_density_min -0.364
_refine_diff_density_rms 0.047
_refine_ls_abs_structure_details
;
 Flack x determined using 1942 quotients [(I+)-(I-)]/[(I+)+(I-)]
 (Parsons, Flack and Wagner, Acta Cryst. B69 (2013) 249-259).
;
_refine_ls_abs_structure_Flack -0.08(5)
_refine_ls_extinction_method none
_refine_ls_goodness_of_fit_ref 1.027
_refine_ls_hydrogen_treatment constr
_refine_ls_matrix_type full
_refine_ls_number_parameters 471
_refine_ls_number_reflns 5758
_refine_ls_number_restraints 1
_refine_ls_restrained_S_all 1.027
_refine_ls_R_factor_all 0.0377
_refine_ls_R_factor_gt 0.0366
_refine_ls_shift/su_max 0.000
_refine_ls_shift/su_mean 0.000
_refine_ls_structure_factor_coef Fsqd
_refine_ls_weighting_details 'w=1/[\s^2^(Fo^2^)+(0.0640P)^2^+0.8559P] where P=(Fo^2^+2Fc^2^)/3'
_refine_ls_weighting_scheme calc
_refine_ls_wR_factor_gt 0.1007
_refine_ls_wR_factor_ref 0.1018
_reflns_Friedel_coverage 0.565
_reflns_Friedel_fraction_full 0.687
_reflns_Friedel_fraction_max 0.635
_reflns_number_gt 5557
_reflns_number_total 5758
_reflns_threshold_expression 'I > 2\s(I)'
_cod_data_source_file d3py01250f2.cif
_cod_data_source_block tx5104
_cod_depositor_comments 'Adding full bibliography for 1570470--1570474.cif.'
_cod_database_code 1570474
_shelx_shelxl_version_number 2018/3
_chemical_oxdiff_formula CHO
_shelx_space_group_comment
;
The symmetry employed for this shelxl refinement is uniquely defined
by the following loop, which should always be used as a source of
symmetry information in preference to the above space-group names.
They are only intended as comments.
;
_reflns_odcompleteness_completeness 99.97
_reflns_odcompleteness_iscentric 1
_reflns_odcompleteness_theta 66.97
_olex2_refinement_description
;
1. Fixed Uiso
 At 1.2 times of:
  All C(H) groups, All C(H,H) groups
 At 1.5 times of:
  All O(H) groups
2.a Ternary CH refined with riding coordinates:
 C9(H9A), C11(H11), C14(H14), C16(H16), C9A(H9AB), C11A(H11A), C14A(H14A),
 C16A(H16A)
2.b Secondary CH2 refined with riding coordinates:
 C7(H7A,H7B), C10(H10A,H10B), C12(H12A,H12B), C15(H15A,H15B), C17(H17A,H17B),
 C7A(H7AA,H7AB), C10A(H10C,H10D), C12A(H12C,H12D), C15A(H15C,H15D), C17A(H17C,
 H17D)
2.c Aromatic/amide H refined with riding coordinates:
 C2(H2), C3(H3), C4(H4), C5(H5), C6(H6), C2A(H2A), C3A(H3A), C4A(H4A),
 C5A(H5A), C6A(H6A)
2.d Idealised tetrahedral OH refined as rotating group:
 O9(H9), O9A(H9AA)
;
_olex2_submission_special_instructions 'No special instructions were received'
_oxdiff_exptl_absorpt_empirical_details
;
Empirical correction (ABSPACK) includes:
- Absorption correction using spherical harmonics
- Frame scaling
;
_oxdiff_exptl_absorpt_empirical_full_max 1.396
_oxdiff_exptl_absorpt_empirical_full_min 0.691

loop_
_space_group_symop_operation_xyz
'x, y, z'
'-x, -y, z+1/2'
'x+1/2, -y+1/2, z'
'-x+1/2, y+1/2, z+1/2'

loop_
_atom_site_label
_atom_site_type_symbol
_atom_site_fract_x
_atom_site_fract_y
_atom_site_fract_z
_atom_site_U_iso_or_equiv
_atom_site_adp_type
_atom_site_occupancy
_atom_site_site_symmetry_order
_atom_site_calc_flag
_atom_site_refinement_flags_posn
_atom_site_refinement_flags_adp
_atom_site_refinement_flags_occupancy
_atom_site_disorder_assembly
_atom_site_disorder_group
O1 O 0.34635(15) 0.35959(5) 0.8488(2) 0.0328(4) Uani 1 1 d . . . . .
O2 O 0.2871(3) 0.31511(7) 0.6777(4) 0.0722(9) Uani 1 1 d . . . . .
O3 O 0.47122(12) 0.27839(5) 0.8631(2) 0.0270(3) Uani 1 1 d . . . . .
O4 O 0.28465(12) 0.26386(5) 0.9305(2) 0.0317(4) Uani 1 1 d . . . . .
O5 O 0.41579(14) 0.19377(5) 0.8582(2) 0.0319(4) Uani 1 1 d . . . . .
O6 O 0.5576(2) 0.15362(7) 0.9272(4) 0.0677(8) Uani 1 1 d . . . . .
O7 O 0.42458(14) 0.10163(4) 0.7439(2) 0.0273(4) Uani 1 1 d . . . . .
O8 O 0.36891(14) 0.15730(4) 0.6041(2) 0.0275(3) Uani 1 1 d . . . . .
O9 O 0.21042(15) 0.08996(6) 0.5781(2) 0.0371(4) Uani 1 1 d . . . . .
H9 H 0.159605 0.098149 0.520492 0.056 Uiso 1 1 calc R U . . .
C1 C 0.3397(2) 0.42872(7) 0.7955(3) 0.0338(5) Uani 1 1 d . . . . .
C2 C 0.2694(3) 0.44895(10) 0.8976(4) 0.0572(9) Uani 1 1 d . . . . .
H2 H 0.201240 0.437730 0.930535 0.069 Uiso 1 1 calc R U . . .
C3 C 0.2995(5) 0.48547(12) 0.9509(5) 0.0875(17) Uani 1 1 d . . . . .
H3 H 0.251786 0.498803 1.020027 0.105 Uiso 1 1 calc R U . . .
C4 C 0.3997(6) 0.50253(10) 0.9028(5) 0.0839(17) Uani 1 1 d . . . . .
H4 H 0.419446 0.527329 0.939398 0.101 Uiso 1 1 calc R U . . .
C5 C 0.4704(4) 0.48303(10) 0.8010(5) 0.0658(11) Uani 1 1 d . . . . .
H5 H 0.538066 0.494629 0.768056 0.079 Uiso 1 1 calc R U . . .
C6 C 0.4410(2) 0.44585(8) 0.7471(4) 0.0405(6) Uani 1 1 d . . . . .
H6 H 0.489214 0.432493 0.678648 0.049 Uiso 1 1 calc R U . . .
C7 C 0.3082(3) 0.38918(8) 0.7347(4) 0.0429(7) Uani 1 1 d . . . . .
H7A H 0.226295 0.387500 0.720886 0.052 Uiso 1 1 calc R U . . .
H7B H 0.344120 0.384658 0.633324 0.052 Uiso 1 1 calc R U . . .
C8 C 0.3256(2) 0.32332(7) 0.8044(3) 0.0343(6) Uani 1 1 d . . . . .
C9 C 0.36803(18) 0.29314(6) 0.9236(3) 0.0247(5) Uani 1 1 d . . . . .
H9A H 0.379549 0.305157 1.027422 0.030 Uiso 1 1 calc R U . . .
C10 C 0.51653(18) 0.24972(7) 0.9709(3) 0.0290(5) Uani 1 1 d . . . . .
H10A H 0.535686 0.262410 1.069813 0.035 Uiso 1 1 calc R U . . .
H10B H 0.585795 0.238658 0.927236 0.035 Uiso 1 1 calc R U . . .
C11 C 0.4314(2) 0.21706(7) 1.0016(3) 0.0292(5) Uani 1 1 d . . . . .
H11 H 0.458170 0.200313 1.087897 0.035 Uiso 1 1 calc R U . . .
C12 C 0.3165(2) 0.23425(7) 1.0416(3) 0.0336(6) Uani 1 1 d . . . . .
H12A H 0.259695 0.213596 1.041631 0.040 Uiso 1 1 calc R U . . .
H12B H 0.319069 0.245537 1.146607 0.040 Uiso 1 1 calc R U . . .
C13 C 0.4813(2) 0.16284(7) 0.8411(3) 0.0303(5) Uani 1 1 d . . . . .
C14 C 0.45559(19) 0.13962(6) 0.6923(3) 0.0253(5) Uani 1 1 d . . . . .
H14 H 0.524667 0.137881 0.627820 0.030 Uiso 1 1 calc R U . . .
C15 C 0.4061(2) 0.07643(7) 0.6096(3) 0.0317(5) Uani 1 1 d . . . . .
H15A H 0.381582 0.050793 0.645640 0.038 Uiso 1 1 calc R U . . .
H15B H 0.477120 0.073177 0.552532 0.038 Uiso 1 1 calc R U . . .
C16 C 0.3168(2) 0.09344(7) 0.4998(3) 0.0286(5) Uani 1 1 d . . . . .
H16 H 0.314835 0.078113 0.402094 0.034 Uiso 1 1 calc R U . . .
C17 C 0.3484(2) 0.13555(6) 0.4617(3) 0.0278(5) Uani 1 1 d . . . . .
H17A H 0.416314 0.135915 0.396548 0.033 Uiso 1 1 calc R U . . .
H17B H 0.287161 0.147785 0.402847 0.033 Uiso 1 1 calc R U . . .
O1A O 0.15326(15) 0.35582(5) 0.3442(3) 0.0364(4) Uani 1 1 d . . . . .
O2A O 0.29240(15) 0.31461(5) 0.2734(3) 0.0394(4) Uani 1 1 d . . . . .
O3A O 0.20391(12) 0.25733(4) 0.4451(2) 0.0265(3) Uani 1 1 d . . . . .
O4A O 0.03348(12) 0.28333(4) 0.3554(2) 0.0256(3) Uani 1 1 d . . . . .
O5A O 0.04605(13) 0.19707(4) 0.3417(2) 0.0266(3) Uani 1 1 d . . . . .
O6A O 0.0269(2) 0.14155(5) 0.4800(3) 0.0463(5) Uani 1 1 d . . . . .
O7A O 0.09671(15) 0.09941(4) 0.2409(2) 0.0285(4) Uani 1 1 d . . . . .
O8A O 0.13518(14) 0.15719(4) 0.1059(2) 0.0266(3) Uani 1 1 d . . . . .
O9A O 0.29880(16) 0.09160(7) 0.0360(3) 0.0445(5) Uani 1 1 d . . . . .
H9AA H 0.342900 0.096287 -0.036573 0.067 Uiso 1 1 calc R U . . .
C1A C 0.1581(2) 0.42477(7) 0.2903(3) 0.0325(5) Uani 1 1 d . . . . .
C2A C 0.0533(2) 0.43552(9) 0.2314(4) 0.0417(6) Uani 1 1 d . . . . .
H2A H 0.014552 0.418551 0.164349 0.050 Uiso 1 1 calc R U . . .
C3A C 0.0051(3) 0.47102(11) 0.2704(4) 0.0586(9) Uani 1 1 d . . . . .
H3A H -0.065817 0.477767 0.229681 0.070 Uiso 1 1 calc R U . . .
C4A C 0.0603(4) 0.49624(9) 0.3679(5) 0.0660(12) Uani 1 1 d . . . . .
H4A H 0.026671 0.520016 0.394780 0.079 Uiso 1 1 calc R U . . .
C5A C 0.1644(4) 0.48689(10) 0.4264(5) 0.0635(11) Uani 1 1 d . . . . .
H5A H 0.202509 0.504547 0.491186 0.076 Uiso 1 1 calc R U . . .
C6A C 0.2150(3) 0.45065(9) 0.3895(4) 0.0470(7) Uani 1 1 d . . . . .
H6A H 0.285784 0.444072 0.431024 0.056 Uiso 1 1 calc R U . . .
C7A C 0.2103(3) 0.38611(8) 0.2510(4) 0.0472(7) Uani 1 1 d . . . . .
H7AA H 0.201374 0.380667 0.139390 0.057 Uiso 1 1 calc R U . . .
H7AB H 0.291041 0.386490 0.275279 0.057 Uiso 1 1 calc R U . . .
C8A C 0.20388(18) 0.32102(6) 0.3386(3) 0.0264(5) Uani 1 1 d . . . . .
C9A C 0.13679(17) 0.29086(6) 0.4339(3) 0.0227(4) Uani 1 1 d . . . . .
H9AB H 0.121276 0.301180 0.539616 0.027 Uiso 1 1 calc R U . . .
C10A C 0.1509(2) 0.22975(7) 0.5493(3) 0.0286(5) Uani 1 1 d . . . . .
H10C H 0.145056 0.240916 0.654208 0.034 Uiso 1 1 calc R U . . .
H10D H 0.196797 0.206145 0.555793 0.034 Uiso 1 1 calc R U . . .
C11A C 0.03331(19) 0.21973(6) 0.4879(3) 0.0271(5) Uani 1 1 d . . . . .
H11A H -0.008089 0.204209 0.566512 0.033 Uiso 1 1 calc R U . . .
C12A C -0.03248(18) 0.25648(6) 0.4499(3) 0.0289(5) Uani 1 1 d . . . . .
H12C H -0.101426 0.249511 0.393404 0.035 Uiso 1 1 calc R U . . .
H12D H -0.054540 0.269317 0.547288 0.035 Uiso 1 1 calc R U . . .
C13A C 0.04207(18) 0.15866(6) 0.3576(3) 0.0251(4) Uani 1 1 d . . . . .
C14A C 0.05758(18) 0.13714(6) 0.2016(3) 0.0228(4) Uani 1 1 d . . . . .
H14A H -0.015912 0.135144 0.147411 0.027 Uiso 1 1 calc R U . . .
C15A C 0.1074(2) 0.07592(7) 0.1008(3) 0.0345(6) Uani 1 1 d . . . . .
H15C H 0.032686 0.072108 0.054433 0.041 Uiso 1 1 calc R U . . .
H15D H 0.137506 0.050356 0.128734 0.041 Uiso 1 1 calc R U . . .
C16A C 0.1848(2) 0.09490(7) -0.0189(3) 0.0292(5) Uani 1 1 d . . . . .
H16A H 0.177909 0.080837 -0.119228 0.035 Uiso 1 1 calc R U . . .
C17A C 0.1482(2) 0.13720(6) -0.0431(3) 0.0272(5) Uani 1 1 d . . . . .
H17C H 0.204771 0.150711 -0.106438 0.033 Uiso 1 1 calc R U . . .
H17D H 0.076551 0.137783 -0.099940 0.033 Uiso 1 1 calc R U . . .

loop_
_atom_site_aniso_label
_atom_site_aniso_U_11
_atom_site_aniso_U_22
_atom_site_aniso_U_33
_atom_site_aniso_U_23
_atom_site_aniso_U_13
_atom_site_aniso_U_12
O1 0.0378(8) 0.0289(8) 0.0318(9) 0.0030(7) -0.0097(8) -0.0031(6)
O2 0.104(2) 0.0477(12) 0.0650(17) -0.0089(11) -0.0495(16) 0.0011(13)
O3 0.0222(7) 0.0345(8) 0.0242(8) -0.0019(7) 0.0013(7) -0.0015(6)
O4 0.0189(7) 0.0284(8) 0.0479(11) -0.0083(7) -0.0006(7) -0.0049(6)
O5 0.0401(9) 0.0271(8) 0.0286(9) -0.0071(7) -0.0054(8) 0.0091(6)
O6 0.0700(15) 0.0597(13) 0.0732(18) -0.0317(12) -0.0419(14) 0.0320(12)
O7 0.0370(8) 0.0201(7) 0.0250(9) -0.0001(6) -0.0013(7) 0.0021(6)
O8 0.0328(8) 0.0196(7) 0.0299(9) -0.0013(7) -0.0044(7) 0.0028(6)
O9 0.0348(9) 0.0409(10) 0.0358(10) 0.0076(8) -0.0019(8) -0.0085(7)
C1 0.0422(13) 0.0309(11) 0.0282(13) 0.0072(10) -0.0030(11) 0.0094(10)
C2 0.070(2) 0.0572(18) 0.0442(19) 0.0107(15) 0.0163(17) 0.0288(16)
C3 0.162(5) 0.056(2) 0.044(2) -0.0058(18) 0.002(3) 0.059(3)
C4 0.177(5) 0.0280(15) 0.047(2) 0.0040(14) -0.040(3) 0.005(2)
C5 0.092(3) 0.0485(18) 0.056(2) 0.0237(17) -0.026(2) -0.0227(18)
C6 0.0425(14) 0.0439(14) 0.0352(15) 0.0097(12) -0.0041(12) 0.0013(11)
C7 0.0512(16) 0.0353(13) 0.0423(17) 0.0068(12) -0.0162(14) 0.0020(11)
C8 0.0395(13) 0.0294(11) 0.0340(14) -0.0077(10) -0.0132(11) 0.0012(10)
C9 0.0225(10) 0.0236(10) 0.0280(12) -0.0072(9) -0.0023(9) -0.0015(8)
C10 0.0229(10) 0.0368(11) 0.0271(12) -0.0034(10) -0.0029(10) 0.0006(9)
C11 0.0352(12) 0.0301(11) 0.0223(12) -0.0057(9) -0.0022(10) 0.0030(9)
C12 0.0349(12) 0.0264(11) 0.0395(15) -0.0059(10) 0.0098(11) -0.0075(9)
C13 0.0299(11) 0.0247(10) 0.0363(14) -0.0042(9) -0.0057(11) 0.0029(8)
C14 0.0257(10) 0.0208(10) 0.0293(12) -0.0007(9) 0.0004(10) 0.0022(8)
C15 0.0432(13) 0.0204(10) 0.0316(13) -0.0056(9) -0.0059(11) 0.0036(9)
C16 0.0348(11) 0.0248(10) 0.0262(12) -0.0028(9) -0.0014(10) -0.0007(9)
C17 0.0313(11) 0.0269(10) 0.0252(12) 0.0015(9) -0.0004(10) 0.0001(8)
O1A 0.0350(8) 0.0253(8) 0.0490(12) 0.0030(8) 0.0175(9) 0.0018(6)
O2A 0.0348(9) 0.0394(9) 0.0440(12) -0.0019(8) 0.0154(9) 0.0021(7)
O3A 0.0214(7) 0.0259(7) 0.0323(9) -0.0033(6) 0.0016(6) 0.0033(6)
O4A 0.0197(7) 0.0278(7) 0.0294(9) -0.0015(7) -0.0024(7) 0.0001(5)
O5A 0.0329(8) 0.0233(7) 0.0236(8) -0.0042(6) 0.0041(7) -0.0034(6)
O6A 0.0785(14) 0.0293(8) 0.0312(10) 0.0038(8) 0.0172(11) 0.0094(9)
O7A 0.0431(9) 0.0189(7) 0.0234(8) 0.0001(6) 0.0036(8) 0.0014(6)
O8A 0.0336(8) 0.0215(7) 0.0248(9) -0.0020(6) 0.0076(7) -0.0039(6)
O9A 0.0369(10) 0.0564(12) 0.0401(12) -0.0033(9) 0.0016(9) 0.0147(9)
C1A 0.0387(12) 0.0267(11) 0.0321(13) 0.0051(10) 0.0083(11) -0.0038(9)
C2A 0.0413(14) 0.0540(16) 0.0299(14) 0.0063(12) 0.0036(12) -0.0032(12)
C3A 0.0641(19) 0.068(2) 0.0438(19) 0.0307(17) 0.0152(17) 0.0262(17)
C4A 0.103(3) 0.0308(14) 0.064(2) 0.0163(16) 0.039(2) 0.0123(16)
C5A 0.104(3) 0.0400(15) 0.047(2) -0.0150(14) 0.024(2) -0.0302(18)
C6A 0.0535(17) 0.0472(15) 0.0402(17) 0.0050(13) -0.0015(14) -0.0152(13)
C7A 0.0529(16) 0.0296(12) 0.059(2) 0.0039(13) 0.0276(15) -0.0037(11)
C8A 0.0220(10) 0.0271(11) 0.0300(13) -0.0061(9) 0.0041(9) -0.0008(8)
C9A 0.0186(9) 0.0241(10) 0.0255(11) -0.0067(8) 0.0001(9) 0.0008(8)
C10A 0.0328(11) 0.0281(11) 0.0248(12) -0.0004(9) 0.0007(10) 0.0031(9)
C11A 0.0314(11) 0.0267(10) 0.0233(11) -0.0051(9) 0.0068(10) -0.0008(8)
C12A 0.0218(9) 0.0295(11) 0.0353(14) -0.0054(9) 0.0062(10) -0.0030(8)
C13A 0.0257(10) 0.0235(10) 0.0260(12) 0.0009(9) 0.0043(10) 0.0018(8)
C14A 0.0243(10) 0.0199(9) 0.0241(11) 0.0010(8) 0.0014(9) -0.0023(8)
C15A 0.0524(15) 0.0206(10) 0.0304(13) -0.0050(9) 0.0084(12) -0.0037(10)
C16A 0.0359(11) 0.0276(11) 0.0241(12) -0.0049(9) 0.0012(11) -0.0003(9)
C17A 0.0315(11) 0.0285(11) 0.0216(12) 0.0004(9) 0.0042(9) -0.0021(8)

loop_
_atom_type_symbol
_atom_type_description
_atom_type_scat_dispersion_real
_atom_type_scat_dispersion_imag
_atom_type_scat_source
C C 0.0181 0.0091 'International Tables Vol C Tables 4.2.6.8 and 6.1.1.4'
H H 0.0000 0.0000 'International Tables Vol C Tables 4.2.6.8 and 6.1.1.4'
O O 0.0492 0.0322 'International Tables Vol C Tables 4.2.6.8 and 6.1.1.4'

loop_
_geom_angle_atom_site_label_1
_geom_angle_atom_site_label_2
_geom_angle_atom_site_label_3
_geom_angle
_geom_angle_site_symmetry_1
_geom_angle_site_symmetry_3
_geom_angle_publ_flag
C8 O1 C7 113.6(2) . . ?
C9 O3 C10 109.20(17) . . ?
C9 O4 C12 110.35(18) . . ?
C13 O5 C11 116.97(19) . . ?
C14 O7 C15 109.89(18) . . ?
C14 O8 C17 110.38(17) . . ?
C16 O9 H9 109.5 . . ?
C2 C1 C6 119.2(3) . . ?
C2 C1 C7 121.3(3) . . ?
C6 C1 C7 119.5(3) . . ?
C1 C2 H2 119.8 . . ?
C3 C2 C1 120.4(4) . . ?
C3 C2 H2 119.8 . . ?
C2 C3 H3 119.7 . . ?
C2 C3 C4 120.5(4) . . ?
C4 C3 H3 119.7 . . ?
C3 C4 H4 120.0 . . ?
C5 C4 C3 120.0(4) . . ?
C5 C4 H4 120.0 . . ?
C4 C5 H5 120.1 . . ?
C4 C5 C6 119.9(4) . . ?
C6 C5 H5 120.1 . . ?
C1 C6 C5 120.0(3) . . ?
C1 C6 H6 120.0 . . ?
C5 C6 H6 120.0 . . ?
O1 C7 C1 108.5(2) . . ?
O1 C7 H7A 110.0 . . ?
O1 C7 H7B 110.0 . . ?
C1 C7 H7A 110.0 . . ?
C1 C7 H7B 110.0 . . ?
H7A C7 H7B 108.4 . . ?
O1 C8 C9 112.5(2) . . ?
O2 C8 O1 123.1(3) . . ?
O2 C8 C9 124.0(2) . . ?
O3 C9 C8 106.3(2) . . ?
O3 C9 H9A 111.0 . . ?
O4 C9 O3 111.24(17) . . ?
O4 C9 C8 106.25(18) . . ?
O4 C9 H9A 111.0 . . ?
C8 C9 H9A 111.0 . . ?
O3 C10 H10A 109.4 . . ?
O3 C10 H10B 109.4 . . ?
O3 C10 C11 111.31(18) . . ?
H10A C10 H10B 108.0 . . ?
C11 C10 H10A 109.4 . . ?
C11 C10 H10B 109.4 . . ?
O5 C11 C10 109.8(2) . . ?
O5 C11 H11 110.1 . . ?
O5 C11 C12 106.58(19) . . ?
C10 C11 H11 110.1 . . ?
C12 C11 C10 109.98(19) . . ?
C12 C11 H11 110.1 . . ?
O4 C12 C11 111.1(2) . . ?
O4 C12 H12A 109.4 . . ?
O4 C12 H12B 109.4 . . ?
C11 C12 H12A 109.4 . . ?
C11 C12 H12B 109.4 . . ?
H12A C12 H12B 108.0 . . ?
O5 C13 C14 113.2(2) . . ?
O6 C13 O5 125.6(2) . . ?
O6 C13 C14 121.2(2) . . ?
O7 C14 C13 105.8(2) . . ?
O7 C14 H14 109.3 . . ?
O8 C14 O7 111.85(18) . . ?
O8 C14 C13 111.34(17) . . ?
O8 C14 H14 109.3 . . ?
C13 C14 H14 109.3 . . ?
O7 C15 H15A 109.4 . . ?
O7 C15 H15B 109.4 . . ?
O7 C15 C16 111.10(18) . . ?
H15A C15 H15B 108.0 . . ?
C16 C15 H15A 109.4 . . ?
C16 C15 H15B 109.4 . . ?
O9 C16 C15 106.8(2) . . ?
O9 C16 H16 109.3 . . ?
O9 C16 C17 113.21(19) . . ?
C15 C16 H16 109.3 . . ?
C15 C16 C17 108.82(19) . . ?
C17 C16 H16 109.3 . . ?
O8 C17 C16 110.5(2) . . ?
O8 C17 H17A 109.5 . . ?
O8 C17 H17B 109.5 . . ?
C16 C17 H17A 109.5 . . ?
C16 C17 H17B 109.5 . . ?
H17A C17 H17B 108.1 . . ?
C8A O1A C7A 113.99(19) . . ?
C9A O3A C10A 109.60(17) . . ?
C9A O4A C12A 108.43(17) . . ?
C13A O5A C11A 115.66(18) . . ?
C14A O7A C15A 110.01(18) . . ?
C14A O8A C17A 110.26(16) . . ?
C16A O9A H9AA 109.5 . . ?
C2A C1A C6A 118.7(3) . . ?
C2A C1A C7A 121.4(3) . . ?
C6A C1A C7A 119.9(3) . . ?
C1A C2A H2A 119.5 . . ?
C3A C2A C1A 121.0(3) . . ?
C3A C2A H2A 119.5 . . ?
C2A C3A H3A 119.8 . . ?
C4A C3A C2A 120.4(3) . . ?
C4A C3A H3A 119.8 . . ?
C3A C4A H4A 119.9 . . ?
C5A C4A C3A 120.2(3) . . ?
C5A C4A H4A 119.9 . . ?
C4A C5A H5A 119.8 . . ?
C4A C5A C6A 120.4(3) . . ?
C6A C5A H5A 119.8 . . ?
C1A C6A C5A 119.3(3) . . ?
C1A C6A H6A 120.4 . . ?
C5A C6A H6A 120.4 . . ?
O1A C7A C1A 108.4(2) . . ?
O1A C7A H7AA 110.0 . . ?
O1A C7A H7AB 110.0 . . ?
C1A C7A H7AA 110.0 . . ?
C1A C7A H7AB 110.0 . . ?
H7AA C7A H7AB 108.4 . . ?
O1A C8A C9A 110.61(18) . . ?
O2A C8A O1A 124.6(2) . . ?
O2A C8A C9A 124.7(2) . . ?
O3A C9A O4A 111.75(16) . . ?
O3A C9A C8A 107.29(17) . . ?
O3A C9A H9AB 109.7 . . ?
O4A C9A C8A 108.52(19) . . ?
O4A C9A H9AB 109.7 . . ?
C8A C9A H9AB 109.7 . . ?
O3A C10A H10C 109.8 . . ?
O3A C10A H10D 109.8 . . ?
O3A C10A C11A 109.4(2) . . ?
H10C C10A H10D 108.2 . . ?
C11A C10A H10C 109.8 . . ?
C11A C10A H10D 109.8 . . ?
O5A C11A C10A 108.40(18) . . ?
O5A C11A H11A 109.9 . . ?
O5A C11A C12A 108.0(2) . . ?
C10A C11A H11A 109.9 . . ?
C12A C11A C10A 110.70(18) . . ?
C12A C11A H11A 109.9 . . ?
O4A C12A C11A 111.81(18) . . ?
O4A C12A H12C 109.3 . . ?
O4A C12A H12D 109.3 . . ?
C11A C12A H12C 109.3 . . ?
C11A C12A H12D 109.3 . . ?
H12C C12A H12D 107.9 . . ?
O5A C13A C14A 112.7(2) . . ?
O6A C13A O5A 125.1(2) . . ?
O6A C13A C14A 122.18(19) . . ?
O7A C14A C13A 105.90(18) . . ?
O7A C14A H14A 109.6 . . ?
O8A C14A O7A 111.83(17) . . ?
O8A C14A C13A 110.26(17) . . ?
O8A C14A H14A 109.6 . . ?
C13A C14A H14A 109.6 . . ?
O7A C15A H15C 109.3 . . ?
O7A C15A H15D 109.3 . . ?
O7A C15A C16A 111.67(19) . . ?
H15C C15A H15D 107.9 . . ?
C16A C15A H15C 109.3 . . ?
C16A C15A H15D 109.3 . . ?
O9A C16A C15A 108.3(2) . . ?
O9A C16A H16A 108.9 . . ?
O9A C16A C17A 112.7(2) . . ?
C15A C16A H16A 108.9 . . ?
C15A C16A C17A 109.1(2) . . ?
C17A C16A H16A 108.9 . . ?
O8A C17A C16A 111.1(2) . . ?
O8A C17A H17C 109.4 . . ?
O8A C17A H17D 109.4 . . ?
C16A C17A H17C 109.4 . . ?
C16A C17A H17D 109.4 . . ?
H17C C17A H17D 108.0 . . ?

loop_
_geom_bond_atom_site_label_1
_geom_bond_atom_site_label_2
_geom_bond_distance
_geom_bond_site_symmetry_2
_geom_bond_publ_flag
O1 C7 1.468(3) . ?
O1 C8 1.316(3) . ?
O2 C8 1.198(4) . ?
O3 C9 1.409(3) . ?
O3 C10 1.440(3) . ?
O4 C9 1.399(3) . ?
O4 C12 1.431(3) . ?
O5 C11 1.464(3) . ?
O5 C13 1.314(3) . ?
O6 C13 1.197(3) . ?
O7 C14 1.415(3) . ?
O7 C15 1.443(3) . ?
O8 C14 1.399(3) . ?
O8 C17 1.437(3) . ?
O9 H9 0.8200 . ?
O9 C16 1.419(3) . ?
C1 C2 1.381(4) . ?
C1 C6 1.387(4) . ?
C1 C7 1.490(4) . ?
C2 H2 0.9300 . ?
C2 C3 1.371(6) . ?
C3 H3 0.9300 . ?
C3 C4 1.374(8) . ?
C4 H4 0.9300 . ?
C4 C5 1.370(7) . ?
C5 H5 0.9300 . ?
C5 C6 1.391(5) . ?
C6 H6 0.9300 . ?
C7 H7A 0.9700 . ?
C7 H7B 0.9700 . ?
C8 C9 1.527(3) . ?
C9 H9A 0.9800 . ?
C10 H10A 0.9700 . ?
C10 H10B 0.9700 . ?
C10 C11 1.519(3) . ?
C11 H11 0.9800 . ?
C11 C12 1.510(3) . ?
C12 H12A 0.9700 . ?
C12 H12B 0.9700 . ?
C13 C14 1.519(3) . ?
C14 H14 0.9800 . ?
C15 H15A 0.9700 . ?
C15 H15B 0.9700 . ?
C15 C16 1.517(3) . ?
C16 H16 0.9800 . ?
C16 C17 1.518(3) . ?
C17 H17A 0.9700 . ?
C17 H17B 0.9700 . ?
O1A C7A 1.463(3) . ?
O1A C8A 1.328(3) . ?
O2A C8A 1.198(3) . ?
O3A C9A 1.392(2) . ?
O3A C10A 1.432(3) . ?
O4A C9A 1.407(3) . ?
O4A C12A 1.442(3) . ?
O5A C11A 1.469(3) . ?
O5A C13A 1.318(3) . ?
O6A C13A 1.204(3) . ?
O7A C14A 1.406(3) . ?
O7A C15A 1.438(3) . ?
O8A C14A 1.399(3) . ?
O8A C17A 1.444(3) . ?
O9A H9AA 0.8200 . ?
O9A C16A 1.421(3) . ?
C1A C2A 1.378(4) . ?
C1A C6A 1.390(4) . ?
C1A C7A 1.491(4) . ?
C2A H2A 0.9300 . ?
C2A C3A 1.376(5) . ?
C3A H3A 0.9300 . ?
C3A C4A 1.358(6) . ?
C4A H4A 0.9300 . ?
C4A C5A 1.357(6) . ?
C5A H5A 0.9300 . ?
C5A C6A 1.406(5) . ?
C6A H6A 0.9300 . ?
C7A H7AA 0.9700 . ?
C7A H7AB 0.9700 . ?
C8A C9A 1.527(3) . ?
C9A H9AB 0.9800 . ?
C10A H10C 0.9700 . ?
C10A H10D 0.9700 . ?
C10A C11A 1.515(3) . ?
C11A H11A 0.9800 . ?
C11A C12A 1.507(3) . ?
C12A H12C 0.9700 . ?
C12A H12D 0.9700 . ?
C13A C14A 1.523(3) . ?
C14A H14A 0.9800 . ?
C15A H15C 0.9700 . ?
C15A H15D 0.9700 . ?
C15A C16A 1.508(4) . ?
C16A H16A 0.9800 . ?
C16A C17A 1.519(3) . ?
C17A H17C 0.9700 . ?
C17A H17D 0.9700 . ?

loop_
_geom_hbond_atom_site_label_D
_geom_hbond_atom_site_label_H
_geom_hbond_atom_site_label_A
_geom_hbond_distance_DH
_geom_hbond_distance_HA
_geom_hbond_distance_DA
_geom_hbond_angle_DHA
_geom_hbond_site_symmetry_A
_geom_hbond_publ_flag
O9 H9 O6A 0.82 2.18 2.903(3) 147.8 . yes
O9A H9AA O7 0.82 2.10 2.904(3) 165.8 1_554 yes

loop_
_geom_torsion_atom_site_label_1
_geom_torsion_atom_site_label_2
_geom_torsion_atom_site_label_3
_geom_torsion_atom_site_label_4
_geom_torsion
_geom_torsion_site_symmetry_1
_geom_torsion_site_symmetry_2
_geom_torsion_site_symmetry_3
_geom_torsion_site_symmetry_4
_geom_torsion_publ_flag
O1 C8 C9 O3 -101.3(2) . . . . ?
O1 C8 C9 O4 140.2(2) . . . . ?
O2 C8 C9 O3 72.3(4) . . . . ?
O2 C8 C9 O4 -46.3(4) . . . . ?
O3 C10 C11 O5 68.0(2) . . . . ?
O3 C10 C11 C12 -48.9(3) . . . . ?
O5 C11 C12 O4 -70.4(2) . . . . ?
O5 C13 C14 O7 -120.1(2) . . . . ?
O5 C13 C14 O8 1.6(3) . . . . ?
O6 C13 C14 O7 62.7(3) . . . . ?
O6 C13 C14 O8 -175.6(3) . . . . ?
O7 C15 C16 O9 -71.0(2) . . . . ?
O7 C15 C16 C17 51.6(3) . . . . ?
O9 C16 C17 O8 66.7(3) . . . . ?
C1 C2 C3 C4 0.3(6) . . . . ?
C2 C1 C6 C5 -0.2(4) . . . . ?
C2 C1 C7 O1 -86.3(3) . . . . ?
C2 C3 C4 C5 -0.1(6) . . . . ?
C3 C4 C5 C6 -0.3(6) . . . . ?
C4 C5 C6 C1 0.5(5) . . . . ?
C6 C1 C2 C3 -0.2(5) . . . . ?
C6 C1 C7 O1 94.6(3) . . . . ?
C7 O1 C8 O2 5.4(4) . . . . ?
C7 O1 C8 C9 179.0(2) . . . . ?
C7 C1 C2 C3 -179.3(3) . . . . ?
C7 C1 C6 C5 178.9(3) . . . . ?
C8 O1 C7 C1 -178.1(2) . . . . ?
C9 O3 C10 C11 56.5(2) . . . . ?
C9 O4 C12 C11 -56.5(3) . . . . ?
C10 O3 C9 O4 -65.1(2) . . . . ?
C10 O3 C9 C8 179.70(17) . . . . ?
C10 C11 C12 O4 48.5(3) . . . . ?
C11 O5 C13 O6 -5.3(4) . . . . ?
C11 O5 C13 C14 177.62(19) . . . . ?
C12 O4 C9 O3 65.5(3) . . . . ?
C12 O4 C9 C8 -179.27(19) . . . . ?
C13 O5 C11 C10 92.1(2) . . . . ?
C13 O5 C11 C12 -148.8(2) . . . . ?
C14 O7 C15 C16 -56.5(3) . . . . ?
C14 O8 C17 C16 58.0(2) . . . . ?
C15 O7 C14 O8 62.6(2) . . . . ?
C15 O7 C14 C13 -175.98(18) . . . . ?
C15 C16 C17 O8 -51.9(3) . . . . ?
C17 O8 C14 O7 -63.7(2) . . . . ?
C17 O8 C14 C13 178.21(18) . . . . ?
O1A C8A C9A O3A -170.1(2) . . . . ?
O1A C8A C9A O4A 69.0(2) . . . . ?
O2A C8A C9A O3A 7.0(3) . . . . ?
O2A C8A C9A O4A -113.9(3) . . . . ?
O3A C10A C11A O5A 68.7(2) . . . . ?
O3A C10A C11A C12A -49.5(3) . . . . ?
O5A C11A C12A O4A -69.8(2) . . . . ?
O5A C13A C14A O7A 156.95(17) . . . . ?
O5A C13A C14A O8A 35.8(2) . . . . ?
O6A C13A C14A O7A -23.7(3) . . . . ?
O6A C13A C14A O8A -144.8(2) . . . . ?
O7A C15A C16A O9A 72.9(3) . . . . ?
O7A C15A C16A C17A -50.1(3) . . . . ?
O9A C16A C17A O8A -70.4(3) . . . . ?
C1A C2A C3A C4A 0.1(5) . . . . ?
C2A C1A C6A C5A -0.2(4) . . . . ?
C2A C1A C7A O1A -76.4(4) . . . . ?
C2A C3A C4A C5A 0.8(5) . . . . ?
C3A C4A C5A C6A -1.4(5) . . . . ?
C4A C5A C6A C1A 1.1(5) . . . . ?
C6A C1A C2A C3A -0.4(4) . . . . ?
C6A C1A C7A O1A 102.9(3) . . . . ?
C7A O1A C8A O2A 4.9(4) . . . . ?
C7A O1A C8A C9A -178.0(2) . . . . ?
C7A C1A C2A C3A 178.9(3) . . . . ?
C7A C1A C6A C5A -179.5(3) . . . . ?
C8A O1A C7A C1A -169.9(2) . . . . ?
C9A O3A C10A C11A 58.4(2) . . . . ?
C9A O4A C12A C11A -54.7(2) . . . . ?
C10A O3A C9A O4A -68.1(2) . . . . ?
C10A O3A C9A C8A 173.09(19) . . . . ?
C10A C11A C12A O4A 48.7(3) . . . . ?
C11A O5A C13A O6A 1.5(3) . . . . ?
C11A O5A C13A C14A -179.17(17) . . . . ?
C12A O4A C9A O3A 65.0(2) . . . . ?
C12A O4A C9A C8A -176.90(17) . . . . ?
C13A O5A C11A C10A 95.7(2) . . . . ?
C13A O5A C11A C12A -144.34(18) . . . . ?
C14A O7A C15A C16A 56.5(3) . . . . ?
C14A O8A C17A C16A -56.5(2) . . . . ?
C15A O7A C14A O8A -63.3(2) . . . . ?
C15A O7A C14A C13A 176.52(18) . . . . ?
C15A C16A C17A O8A 49.9(3) . . . . ?
C17A O8A C14A O7A 63.5(2) . . . . ?
C17A O8A C14A C13A -178.92(17) . . . . ?
